data_4032115
loop_
_publ_author_name
'Zhu, Chongwei'
'Rives, Arnaud'
'Duhayon, Carine'
'Maraval, Val\'erie'
'Chauvin, Remi'

_publ_section_title
;
 Lipidic Carbo-benzenes: Molecular Probes of Magnetic Anisotropy and
 Stacking Properties of \a-Graphyne.
;
_journal_issue 2
_journal_name_full 'The Journal of organic chemistry'
_journal_page_first 925
_journal_page_last 935
_journal_paper_doi 10.1021/acs.joc.6b02397
_journal_volume 82
_journal_year 2017
_chemical_formula_moiety 'C82 H102, 2(C H2 Cl2) '
_chemical_formula_sum 'C84 H106 Cl4'
_chemical_formula_weight 1257.57
_space_group_IT_number 2
_symmetry_cell_setting triclinic
_symmetry_space_group_name_Hall '-P 1'
_symmetry_space_group_name_H-M 'P -1'
_atom_sites_solution_hydrogens difmap
_atom_sites_solution_primary other
_cell_angle_alpha 70.412(2)
_cell_angle_beta 89.193(2)
_cell_angle_gamma 70.980(2)
_cell_formula_units_Z 2
_cell_length_a 12.3283(9)
_cell_length_b 17.5410(13)
_cell_length_c 18.7671(13)
_cell_measurement_reflns_used 6777
_cell_measurement_temperature 100
_cell_measurement_theta_max 28
_cell_measurement_theta_min 2
_cell_volume 3594.1(5)
_computing_cell_refinement 'Apex2 (Bruker AXS, 2006)'
_computing_data_collection 'Apex2 (Bruker AXS, 2006)'
_computing_data_reduction 'Apex2 (Bruker AXS, 2006)'
_computing_molecular_graphics 'CAMERON (Watkin et al., 1996)'
_computing_publication_material 'CRYSTALS (Betteridge et al., 2003)'
_computing_structure_refinement 'CRYSTALS (Betteridge et al., 2003)'
_computing_structure_solution 'Superflip (Palatinus & Chapuis, 2007)'
_diffrn_ambient_temperature 100
_diffrn_measured_fraction_theta_full 0.996
_diffrn_measured_fraction_theta_max 0.971
_diffrn_measurement_device Area
_diffrn_measurement_device_type 'Bruker Kappa Apex2'
_diffrn_measurement_method '\f & \w scans'
_diffrn_radiation_monochromator graphite
_diffrn_radiation_type 'Mo K\a'
_diffrn_radiation_wavelength 0.71073
_diffrn_reflns_av_R_equivalents 0.118
_diffrn_reflns_limit_h_max 16
_diffrn_reflns_limit_h_min -16
_diffrn_reflns_limit_k_max 23
_diffrn_reflns_limit_k_min -23
_diffrn_reflns_limit_l_max 20
_diffrn_reflns_limit_l_min -25
_diffrn_reflns_number 69045
_diffrn_reflns_theta_full 25.364
_diffrn_reflns_theta_max 28.499
_diffrn_reflns_theta_min 1.158
_diffrn_standards_number 0
_exptl_absorpt_coefficient_mu 0.208
_exptl_absorpt_correction_T_max 0.98
_exptl_absorpt_correction_T_min 0.87
_exptl_absorpt_correction_type multi-scan
_exptl_absorpt_process_details 'SADABS (Siemens, 1996)'
_exptl_crystal_colour red
_exptl_crystal_density_diffrn 1.162
_exptl_crystal_density_method 'not measured'
_exptl_crystal_description block
_exptl_crystal_F_000 1356
_exptl_crystal_size_max 0.200
_exptl_crystal_size_mid 0.200
_exptl_crystal_size_min 0.100
_refine_diff_density_max 0.98
_refine_diff_density_min -0.46
_refine_ls_extinction_method None
_refine_ls_goodness_of_fit_ref 1.0472
_refine_ls_hydrogen_treatment mixed
_refine_ls_matrix_type full
_refine_ls_number_parameters 373
_refine_ls_number_reflns 4555
_refine_ls_number_restraints 0
_refine_ls_R_factor_all 0.2517
_refine_ls_R_factor_gt 0.0978
_refine_ls_shift/su_max 0.0002303
_refine_ls_shift/su_mean 0.0000356
_refine_ls_structure_factor_coef F
_refine_ls_weighting_details
;
 Method, part 1, Chebychev polynomial, (Watkin, 1994, Prince, 1982) 
 [weight] = 1.0/[A~0~*T~0~(x)+A~1~*T~1~(x) ... +A~n-1~]*T~n-1~(x)] 
 where A~i~ are the Chebychev coefficients listed below and x= Fcalc/Fmax 
 Method = Robust Weighting (Prince, 1982) 
 W = [weight] * [1-(deltaF/6*sigmaF)^2^]^2^ 
 A~i~ are: 
 0.190 0.170 0.838E-01 0.344E-01 0.759E-02 
;
_refine_ls_weighting_scheme calc
_refine_ls_wR_factor_all 0.3140
_refine_ls_wR_factor_gt 0.0850
_refine_ls_wR_factor_ref 0.0644
_reflns_limit_h_max 16
_reflns_limit_h_min -16
_reflns_limit_k_max 23
_reflns_limit_k_min -21
_reflns_limit_l_max 25
_reflns_limit_l_min 0
_reflns_number_gt 6966
_reflns_number_total 17697
_reflns_threshold_expression I>2.0\s(I)
_oxford_refine_ls_r_factor_ref 0.0639
_oxford_reflns_number_all 17642
_oxford_reflns_threshold_expression_ref I>3.0\s(I)
_cod_data_source_file jo6b02397_si_002.cif
_cod_data_source_block cpd-11dCh2Cl2
_cod_depositor_comments
;
The following automatic conversions were performed:

'_atom_sites_solution_primary' value 'Other' changed to 'other'
according to
/usr/data/users/saulius/crontab/automatic-downloads/rss-feeds/ACS/lib/dictionaries/cif_core.dic
dictionary named 'cif_core.dic' version 2.4.2 from 2011-04-26.

Automatic conversion script
Id: cif_fix_values 4268 2015-11-12 08:31:59Z antanas 

 Adding full bibliography for 4032109--4032117.cif.
;
_cod_original_cell_volume 3594.1(2)
_cod_original_sg_symbol_Hall '-P 1 '
_cod_original_sg_symbol_H-M 'P -1 '
_cod_database_code 4032115

loop_
_symmetry_equiv_pos_as_xyz
x,y,z
-x,-y,-z

loop_
_atom_site_label
_atom_site_type_symbol
_atom_site_fract_x
_atom_site_fract_y
_atom_site_fract_z
_atom_site_U_iso_or_equiv
_atom_site_occupancy
_atom_site_adp_type
_atom_site_refinement_flags_posn
Cl1 Cl 0.47185(16) 0.39183(13) 0.89730(13) 0.0672 1.0000 Uani .
Cl2 Cl 0.29042(14) 0.31882(11) 0.92535(10) 0.0433 1.0000 Uani .
Cl3 Cl 0.24631(17) 0.59230(13) 0.69252(10) 0.0551 1.0000 Uani .
Cl4 Cl 0.10849(18) 0.66999(12) 0.54625(11) 0.0658 1.0000 Uani .
C1 C 0.4534(5) 0.6480(3) 0.7979(3) 0.0167(13) 1.0000 Uiso .
C2 C 0.4955(4) 0.6025(3) 0.7510(3) 0.0140(12) 1.0000 Uiso .
C3 C 0.5357(4) 0.5625(3) 0.7092(3) 0.0168(13) 1.0000 Uiso .
C4 C 0.5843(5) 0.5187(3) 0.6599(3) 0.0169(13) 1.0000 Uiso .
C5 C 0.5299(5) 0.4681(3) 0.6433(3) 0.0178(13) 1.0000 Uiso .
C6 C 0.4811(5) 0.4244(3) 0.6279(3) 0.0192(14) 1.0000 Uiso .
C7 C 0.4232(5) 0.3751(3) 0.6121(3) 0.0174(13) 1.0000 Uiso .
C8 C 0.3223(5) 0.3728(3) 0.6465(3) 0.0175(13) 1.0000 Uiso .
C9 C 0.2334(5) 0.3717(3) 0.6752(3) 0.0189(13) 1.0000 Uiso .
C10 C 0.1309(4) 0.3702(3) 0.7050(3) 0.0155(13) 1.0000 Uiso .
C11 C 0.0862(5) 0.4169(3) 0.7517(3) 0.0182(13) 1.0000 Uiso .
C12 C 0.0451(4) 0.4576(3) 0.7930(3) 0.0129(12) 1.0000 Uiso .
C13 C -0.0035(4) 0.5031(3) 0.8405(3) 0.0148(13) 1.0000 Uiso .
C14 C 0.0538(5) 0.5522(3) 0.8580(3) 0.0186(13) 1.0000 Uiso .
C15 C 0.1027(5) 0.5951(3) 0.8737(3) 0.0182(13) 1.0000 Uiso .
C16 C 0.1616(4) 0.6431(3) 0.8906(3) 0.0126(12) 1.0000 Uiso .
C17 C 0.2631(5) 0.6436(3) 0.8589(3) 0.0145(12) 1.0000 Uiso .
C18 C 0.3528(5) 0.6440(3) 0.8307(3) 0.0147(13) 1.0000 Uiso .
C19 C 0.5166(5) 0.7034(3) 0.8144(3) 0.0203(14) 1.0000 Uiso .
C20 C 0.6210(5) 0.7038(4) 0.7719(3) 0.0208(14) 1.0000 Uiso .
C21 C 0.6876(5) 0.7563(4) 0.7876(3) 0.0203(14) 1.0000 Uiso .
C22 C 0.7918(5) 0.7540(4) 0.7428(3) 0.0212(14) 1.0000 Uiso .
C23 C 0.8635(5) 0.8038(4) 0.7587(3) 0.0234(15) 1.0000 Uiso .
C24 C 0.9664(5) 0.8028(4) 0.7134(3) 0.0214(14) 1.0000 Uiso .
C25 C 1.0390(5) 0.8515(4) 0.7315(3) 0.0215(14) 1.0000 Uiso .
C26 C 1.1421(5) 0.8512(4) 0.6855(3) 0.0217(14) 1.0000 Uiso .
C27 C 1.2143(5) 0.8979(4) 0.7066(3) 0.0210(14) 1.0000 Uiso .
C28 C 1.3156(5) 0.9011(4) 0.6599(3) 0.0201(14) 1.0000 Uiso .
C29 C 1.3864(5) 0.9509(4) 0.6773(3) 0.0209(14) 1.0000 Uiso .
C30 C 1.4857(4) 0.9554(3) 0.6279(3) 0.0188(14) 1.0000 Uiso .
C31 C 1.5563(5) 1.0043(4) 0.6461(3) 0.0194(14) 1.0000 Uiso .
C32 C 1.6574(5) 1.0075(4) 0.5990(3) 0.0218(14) 1.0000 Uiso .
C33 C 1.7296(5) 1.0548(3) 0.6187(3) 0.0197(14) 1.0000 Uiso .
C34 C 1.8303(5) 1.0579(4) 0.5719(3) 0.0236(14) 1.0000 Uiso .
C35 C 1.9044(5) 1.1031(4) 0.5934(3) 0.0244(15) 1.0000 Uiso .
C36 C 2.0077(5) 1.1039(4) 0.5485(3) 0.0266(15) 1.0000 Uiso .
C37 C 2.0855(5) 1.1437(4) 0.5745(3) 0.0274(15) 1.0000 Uiso .
C38 C 2.1823(5) 1.1529(4) 0.5252(3) 0.0377(17) 1.0000 Uiso .
C39 C 0.6885(5) 0.5296(3) 0.6252(3) 0.0188(14) 1.0000 Uiso .
C40 C 0.7451(5) 0.5777(3) 0.6452(3) 0.0235(14) 1.0000 Uiso .
C41 C 0.8403(5) 0.5914(4) 0.6105(3) 0.0303(16) 1.0000 Uiso .
C42 C 0.8805(5) 0.5561(4) 0.5546(3) 0.0289(15) 1.0000 Uiso .
C43 C 0.8273(5) 0.5079(4) 0.5362(3) 0.0297(15) 1.0000 Uiso .
C44 C 0.7320(5) 0.4940(3) 0.5701(3) 0.0223(14) 1.0000 Uiso .
C45 C 0.4643(4) 0.3265(3) 0.5600(3) 0.0157(13) 1.0000 Uiso .
C46 C 0.5618(5) 0.3314(3) 0.5238(3) 0.0218(14) 1.0000 Uiso .
C47 C 0.5983(5) 0.2867(3) 0.4740(3) 0.0252(15) 1.0000 Uiso .
C48 C 0.5399(5) 0.2384(4) 0.4607(3) 0.0218(14) 1.0000 Uiso .
C49 C 0.4423(5) 0.2337(4) 0.4957(3) 0.0255(15) 1.0000 Uiso .
C50 C 0.4055(5) 0.2771(3) 0.5459(3) 0.0208(14) 1.0000 Uiso .
C51 C 0.0653(5) 0.3196(4) 0.6845(3) 0.0242(15) 1.0000 Uiso .
C52 C -0.0417(4) 0.3192(3) 0.7244(3) 0.0180(14) 1.0000 Uiso .
C53 C -0.1064(5) 0.2671(3) 0.7054(3) 0.0174(13) 1.0000 Uiso .
C54 C -0.2100(5) 0.2666(4) 0.7506(3) 0.0224(14) 1.0000 Uiso .
C55 C -0.2785(5) 0.2147(3) 0.7348(3) 0.0179(14) 1.0000 Uiso .
C56 C -0.3794(5) 0.2124(4) 0.7816(3) 0.0225(14) 1.0000 Uiso .
C57 C -0.4488(5) 0.1618(4) 0.7638(3) 0.0230(15) 1.0000 Uiso .
C58 C -0.5517(5) 0.1607(4) 0.8093(3) 0.0192(14) 1.0000 Uiso .
C59 C -0.6236(5) 0.1145(4) 0.7875(3) 0.0208(14) 1.0000 Uiso .
C60 C -0.7247(5) 0.1095(4) 0.8346(3) 0.0226(14) 1.0000 Uiso .
C61 C -0.7939(5) 0.0602(4) 0.8141(3) 0.0220(14) 1.0000 Uiso .
C62 C -0.8964(5) 0.0580(4) 0.8599(3) 0.0210(14) 1.0000 Uiso .
C63 C -0.9667(4) 0.0085(3) 0.8430(3) 0.0186(14) 1.0000 Uiso .
C64 C -1.0696(5) 0.0079(4) 0.8895(3) 0.0204(14) 1.0000 Uiso .
C65 C -1.1416(5) -0.0400(3) 0.8723(3) 0.0206(14) 1.0000 Uiso .
C66 C -1.2425(5) -0.0426(4) 0.9190(3) 0.0201(14) 1.0000 Uiso .
C67 C -1.3159(5) -0.0890(4) 0.9001(3) 0.0231(14) 1.0000 Uiso .
C68 C -1.4173(5) -0.0909(4) 0.9456(3) 0.0208(14) 1.0000 Uiso .
C69 C -1.4910(5) -0.1356(4) 0.9236(3) 0.0254(15) 1.0000 Uiso .
C70 C -1.5919(5) -0.1399(4) 0.9717(3) 0.0351(17) 1.0000 Uiso .
C71 C -0.1129(4) 0.4986(3) 0.8710(3) 0.0153(13) 1.0000 Uiso .
C72 C -0.1739(5) 0.4541(3) 0.8500(3) 0.0200(14) 1.0000 Uiso .
C73 C -0.2752(5) 0.4494(3) 0.8785(3) 0.0196(13) 1.0000 Uiso .
C74 C -0.3186(5) 0.4895(3) 0.9307(3) 0.0242(14) 1.0000 Uiso .
C75 C -0.2601(5) 0.5340(3) 0.9527(3) 0.0223(14) 1.0000 Uiso .
C76 C -0.1577(5) 0.5391(3) 0.9233(3) 0.0184(13) 1.0000 Uiso .
C77 C 0.1180(4) 0.6933(3) 0.9409(3) 0.0158(13) 1.0000 Uiso .
C78 C 0.0174(5) 0.6916(3) 0.9746(3) 0.0223(14) 1.0000 Uiso .
C79 C -0.0211(5) 0.7371(3) 1.0233(3) 0.0213(14) 1.0000 Uiso .
C80 C 0.0400(5) 0.7843(4) 1.0376(3) 0.0281(15) 1.0000 Uiso .
C81 C 0.1390(5) 0.7877(4) 1.0050(3) 0.0266(15) 1.0000 Uiso .
C82 C 0.1779(5) 0.7421(3) 0.9560(3) 0.0238(14) 1.0000 Uiso .
C83 C 0.3410(5) 0.3929(4) 0.8603(4) 0.0401(17) 1.0000 Uiso .
C84 C 0.1359(8) 0.5981(6) 0.6391(5) 0.091(3) 1.0000 Uiso .
H191 H 0.5392 0.6799 0.8715 0.0301 1.0000 Uiso R
H192 H 0.4587 0.7592 0.7986 0.0300 1.0000 Uiso R
H201 H 0.6035 0.7204 0.7152 0.0230 1.0000 Uiso R
H202 H 0.6776 0.6420 0.7804 0.0228 1.0000 Uiso R
H211 H 0.6391 0.8127 0.7772 0.0260 1.0000 Uiso R
H212 H 0.7133 0.7338 0.8391 0.0261 1.0000 Uiso R
H221 H 0.8422 0.6895 0.7569 0.0250 1.0000 Uiso R
H222 H 0.7659 0.7793 0.6884 0.0248 1.0000 Uiso R
H231 H 0.8112 0.8639 0.7458 0.0279 1.0000 Uiso R
H232 H 0.8897 0.7821 0.8063 0.0281 1.0000 Uiso R
H241 H 0.9365 0.8274 0.6607 0.0289 1.0000 Uiso R
H242 H 1.0175 0.7428 0.7220 0.0292 1.0000 Uiso R
H251 H 1.0730 0.8259 0.7938 0.0260 1.0000 Uiso R
H252 H 0.9892 0.9067 0.7199 0.0261 1.0000 Uiso R
H261 H 1.1151 0.8746 0.6317 0.0281 1.0000 Uiso R
H262 H 1.1912 0.7912 0.6931 0.0280 1.0000 Uiso R
H271 H 1.2456 0.8654 0.7656 0.0290 1.0000 Uiso R
H272 H 1.1646 0.9567 0.7025 0.0291 1.0000 Uiso R
H281 H 1.2836 0.9251 0.6113 0.0238 1.0000 Uiso R
H282 H 1.3585 0.8444 0.6647 0.0239 1.0000 Uiso R
H291 H 1.3384 1.0067 0.6675 0.0230 1.0000 Uiso R
H292 H 1.4210 0.9198 0.7342 0.0231 1.0000 Uiso R
H301 H 1.5329 0.8976 0.6327 0.0251 1.0000 Uiso R
H302 H 1.4485 0.9831 0.5705 0.0250 1.0000 Uiso R
H311 H 1.5055 1.0658 0.6361 0.0239 1.0000 Uiso R
H312 H 1.5833 0.9785 0.7020 0.0240 1.0000 Uiso R
H321 H 1.7062 0.9496 0.6035 0.0272 1.0000 Uiso R
H322 H 1.6248 1.0372 0.5430 0.0270 1.0000 Uiso R
H331 H 1.6756 1.1165 0.6125 0.0238 1.0000 Uiso R
H332 H 1.7579 1.0262 0.6753 0.0241 1.0000 Uiso R
H341 H 1.7978 1.0889 0.5251 0.0322 1.0000 Uiso R
H342 H 1.8830 0.9955 0.5763 0.0320 1.0000 Uiso R
H351 H 1.9342 1.0698 0.6445 0.0291 1.0000 Uiso R
H352 H 1.8606 1.1589 0.5879 0.0291 1.0000 Uiso R
H361 H 2.0539 1.0397 0.5507 0.0349 1.0000 Uiso R
H362 H 1.9792 1.1363 0.4894 0.0351 1.0000 Uiso R
H371 H 2.1093 1.1147 0.6264 0.0340 1.0000 Uiso R
H372 H 2.0364 1.1990 0.5729 0.0340 1.0000 Uiso R
H381 H 2.2293 1.1806 0.5427 0.0541 1.0000 Uiso R
H382 H 2.1477 1.1933 0.4690 0.0539 1.0000 Uiso R
H383 H 2.2243 1.0996 0.5235 0.0539 1.0000 Uiso R
H401 H 0.7140 0.5993 0.6843 0.0271 1.0000 Uiso R
H411 H 0.8680 0.6254 0.6241 0.0380 1.0000 Uiso R
H421 H 0.9449 0.5649 0.5350 0.0331 1.0000 Uiso R
H431 H 0.8527 0.4863 0.4990 0.0311 1.0000 Uiso R
H441 H 0.6968 0.4579 0.5580 0.0310 1.0000 Uiso R
H461 H 0.6077 0.3614 0.5322 0.0260 1.0000 Uiso R
H471 H 0.6587 0.2882 0.4539 0.0332 1.0000 Uiso R
H481 H 0.5709 0.2000 0.4288 0.0241 1.0000 Uiso R
H491 H 0.4037 0.1995 0.4878 0.0340 1.0000 Uiso R
H501 H 0.3395 0.2744 0.5672 0.0242 1.0000 Uiso R
H511 H 0.1099 0.2656 0.6951 0.0291 1.0000 Uiso R
H512 H 0.0498 0.3388 0.6354 0.0289 1.0000 Uiso R
H521 H -0.0178 0.2988 0.7877 0.0259 1.0000 Uiso R
H522 H -0.0969 0.3831 0.7130 0.0259 1.0000 Uiso R
H531 H -0.1379 0.2903 0.6534 0.0210 1.0000 Uiso R
H532 H -0.0528 0.2063 0.7184 0.0209 1.0000 Uiso R
H541 H -0.2572 0.3244 0.7395 0.0300 1.0000 Uiso R
H542 H -0.1827 0.2387 0.8014 0.0300 1.0000 Uiso R
H551 H -0.2256 0.1532 0.7423 0.0189 1.0000 Uiso R
H552 H -0.3096 0.2439 0.6824 0.0190 1.0000 Uiso R
H561 H -0.4297 0.2703 0.7772 0.0309 1.0000 Uiso R
H562 H -0.3489 0.1851 0.8355 0.0309 1.0000 Uiso R
H571 H -0.4727 0.1878 0.7168 0.0281 1.0000 Uiso R
H572 H -0.3973 0.1021 0.7773 0.0279 1.0000 Uiso R
H581 H -0.5207 0.1310 0.8655 0.0250 1.0000 Uiso R
H582 H -0.6060 0.2227 0.8040 0.0248 1.0000 Uiso R
H591 H -0.6589 0.1458 0.7364 0.0240 1.0000 Uiso R
H592 H -0.5657 0.0535 0.7893 0.0240 1.0000 Uiso R
H601 H -0.6984 0.0847 0.8891 0.0270 1.0000 Uiso R
H602 H -0.7763 0.1666 0.8321 0.0270 1.0000 Uiso R
H611 H -0.8269 0.0926 0.7608 0.0321 1.0000 Uiso R
H612 H -0.7401 -0.0010 0.8227 0.0320 1.0000 Uiso R
H621 H -0.9468 0.1140 0.8533 0.0240 1.0000 Uiso R
H622 H -0.8647 0.0315 0.9206 0.0241 1.0000 Uiso R
H631 H -0.9130 -0.0535 0.8533 0.0200 1.0000 Uiso R
H632 H -0.9967 0.0346 0.7879 0.0200 1.0000 Uiso R
H641 H -1.1203 0.0664 0.8835 0.0249 1.0000 Uiso R
H642 H -1.0404 -0.0180 0.9425 0.0250 1.0000 Uiso R
H651 H -1.0913 -0.1009 0.8785 0.0280 1.0000 Uiso R
H652 H -1.1678 -0.0158 0.8213 0.0280 1.0000 Uiso R
H661 H -1.2899 0.0142 0.9165 0.0220 1.0000 Uiso R
H662 H -1.2127 -0.0682 0.9730 0.0221 1.0000 Uiso R
H671 H -1.3441 -0.0589 0.8434 0.0310 1.0000 Uiso R
H672 H -1.2722 -0.1415 0.9044 0.0311 1.0000 Uiso R
H681 H -1.3961 -0.1209 1.0009 0.0251 1.0000 Uiso R
H682 H -1.4685 -0.0292 0.9444 0.0250 1.0000 Uiso R
H691 H -1.5263 -0.1062 0.8761 0.0340 1.0000 Uiso R
H692 H -1.4424 -0.1996 0.9312 0.0340 1.0000 Uiso R
H701 H -1.6452 -0.0862 0.9733 0.0509 1.0000 Uiso R
H702 H -1.5656 -0.1704 1.0345 0.0510 1.0000 Uiso R
H703 H -1.6396 -0.1605 0.9536 0.0511 1.0000 Uiso R
H721 H -0.1451 0.4317 0.8139 0.0200 1.0000 Uiso R
H731 H -0.3141 0.4185 0.8611 0.0259 1.0000 Uiso R
H741 H -0.3865 0.4839 0.9501 0.0342 1.0000 Uiso R
H751 H -0.2876 0.5612 0.9923 0.0243 1.0000 Uiso R
H761 H -0.1101 0.5656 0.9382 0.0220 1.0000 Uiso R
H781 H -0.0186 0.6597 0.9646 0.0268 1.0000 Uiso R
H791 H -0.0935 0.7371 1.0477 0.0240 1.0000 Uiso R
H801 H 0.0048 0.8204 1.0722 0.0292 1.0000 Uiso R
H811 H 0.1896 0.8200 1.0123 0.0341 1.0000 Uiso R
H821 H 0.2441 0.7428 0.9318 0.0320 1.0000 Uiso R
H831 H 0.3625 0.3830 0.8132 0.0529 1.0000 Uiso R
H832 H 0.2897 0.4525 0.8566 0.0531 1.0000 Uiso R
H841 H 0.0557 0.6228 0.6793 0.0881 1.0000 Uiso .
H842 H 0.1318 0.5404 0.6360 0.0881 1.0000 Uiso R

loop_
_atom_site_aniso_label
_atom_site_aniso_U_11
_atom_site_aniso_U_22
_atom_site_aniso_U_33
_atom_site_aniso_U_23
_atom_site_aniso_U_13
_atom_site_aniso_U_12
Cl1 0.0315(11) 0.0747(15) 0.1130(18) -0.0399(14) 0.0179(11) -0.0336(10)
Cl2 0.0321(10) 0.0432(11) 0.0523(11) -0.0067(9) -0.0022(9) -0.0199(8)
Cl3 0.0677(13) 0.0705(14) 0.0366(10) -0.0080(10) -0.0144(9) -0.0461(11)
Cl4 0.0790(15) 0.0544(13) 0.0531(12) 0.0122(10) -0.0341(11) -0.0392(11)

loop_
_atom_type_symbol
_atom_type_scat_dispersion_real
_atom_type_scat_dispersion_imag
_atom_type_scat_Cromer_Mann_a1
_atom_type_scat_Cromer_Mann_b1
_atom_type_scat_Cromer_Mann_a2
_atom_type_scat_Cromer_Mann_b2
_atom_type_scat_Cromer_Mann_a3
_atom_type_scat_Cromer_Mann_b3
_atom_type_scat_Cromer_Mann_a4
_atom_type_scat_Cromer_Mann_b4
_atom_type_scat_Cromer_Mann_c
_atom_type_scat_source
C 0.0033 0.0016 2.3100 20.8439 1.0200 10.2075 1.5886 0.5687 0.8650 51.6512 0.2156 'International Tables Vol C 4.2.6.8 and 6.1.1.4'
H 0.0000 0.0000 0.4930 10.5109 0.3229 26.1257 0.1402 3.1424 0.0408 57.7998 0.0030 'International Tables Vol C 4.2.6.8 and 6.1.1.4'
N 0.0061 0.0033 12.2126 0.0057 3.1322 9.8933 2.0125 28.9975 1.1663 0.5826 -11.5290 'International Tables Vol C 4.2.6.8 and 6.1.1.4'
O 0.0106 0.0060 3.0485 13.2771 2.2868 5.7011 1.5463 0.3239 0.8670 32.9089 0.2508 'International Tables Vol C 4.2.6.8 and 6.1.1.4'
Cl 0.1484 0.1585 11.4604 0.0104 7.1964 1.1662 6.2556 18.5194 1.6455 47.7784 -9.5574 'International Tables Vol C 4.2.6.8 and 6.1.1.4'

loop_
_geom_angle_atom_site_label_1
_geom_angle_atom_site_label_2
_geom_angle_atom_site_label_3
_geom_angle
_geom_angle_publ_flag
C2 C1 C18 119.7(5) yes
C2 C1 C19 120.4(5) yes
C18 C1 C19 119.9(5) yes
C1 C2 C3 178.2(6) yes
C2 C3 C4 177.7(6) yes
C3 C4 C5 118.5(5) yes
C3 C4 C39 119.9(5) yes
C5 C4 C39 121.6(5) yes
C4 C5 C6 179.2(6) yes
C5 C6 C7 178.2(6) yes
C6 C7 C8 117.8(5) yes
C6 C7 C45 122.2(5) yes
C8 C7 C45 120.0(5) yes
C7 C8 C9 178.8(6) yes
C8 C9 C10 177.6(6) yes
C9 C10 C11 120.1(5) yes
C9 C10 C51 119.8(5) yes
C11 C10 C51 120.0(5) yes
C10 C11 C12 178.9(6) yes
C11 C12 C13 178.7(6) yes
C12 C13 C14 118.4(5) yes
C12 C13 C71 120.1(5) yes
C14 C13 C71 121.6(5) yes
C13 C14 C15 179.2(6) yes
C14 C15 C16 178.2(6) yes
C15 C16 C17 118.2(5) yes
C15 C16 C77 121.7(5) yes
C17 C16 C77 120.0(5) yes
C16 C17 C18 179.9(6) yes
C1 C18 C17 177.7(6) yes
C1 C19 C20 113.2(5) yes
C1 C19 H191 107.0 no
C20 C19 H191 110.7 no
C1 C19 H192 102.8 no
C20 C19 H192 111.4 no
H191 C19 H192 111.5 no
C19 C20 C21 115.1(5) yes
C19 C20 H201 113.2 no
C21 C20 H201 109.9 no
C19 C20 H202 112.4 no
C21 C20 H202 108.9 no
H201 C20 H202 95.6 no
C20 C21 C22 112.4(5) yes
C20 C21 H211 109.9 no
C22 C21 H211 110.5 no
C20 C21 H212 108.4 no
C22 C21 H212 108.5 no
H211 C21 H212 107.0 no
C21 C22 C23 114.1(5) yes
C21 C22 H221 106.6 no
C23 C22 H221 109.9 no
C21 C22 H222 109.4 no
C23 C22 H222 106.8 no
H221 C22 H222 110.0 no
C22 C23 C24 114.4(5) yes
C22 C23 H231 106.5 no
C24 C23 H231 109.0 no
C22 C23 H232 109.4 no
C24 C23 H232 107.2 no
H231 C23 H232 110.4 no
C23 C24 C25 113.6(5) yes
C23 C24 H241 106.6 no
C25 C24 H241 110.8 no
C23 C24 H242 110.8 no
C25 C24 H242 108.4 no
H241 C24 H242 106.4 no
C24 C25 C26 113.7(4) yes
C24 C25 H251 112.9 no
C26 C25 H251 107.3 no
C24 C25 H252 104.8 no
C26 C25 H252 109.8 no
H251 C25 H252 108.1 no
C25 C26 C27 112.4(5) yes
C25 C26 H261 109.1 no
C27 C26 H261 112.5 no
C25 C26 H262 109.9 no
C27 C26 H262 109.6 no
H261 C26 H262 103.0 no
C26 C27 C28 113.6(5) yes
C26 C27 H271 107.8 no
C28 C27 H271 109.5 no
C26 C27 H272 110.0 no
C28 C27 H272 110.5 no
H271 C27 H272 105.2 no
C27 C28 C29 114.7(4) yes
C27 C28 H281 104.4 no
C29 C28 H281 111.5 no
C27 C28 H282 107.1 no
C29 C28 H282 114.4 no
H281 C28 H282 103.7 no
C28 C29 C30 113.6(4) yes
C28 C29 H291 108.1 no
C30 C29 H291 106.7 no
C28 C29 H292 107.5 no
C30 C29 H292 108.5 no
H291 C29 H292 112.6 no
C29 C30 C31 113.2(4) yes
C29 C30 H301 108.7 no
C31 C30 H301 111.8 no
C29 C30 H302 106.7 no
C31 C30 H302 112.2 no
H301 C30 H302 103.7 no
C30 C31 C32 114.1(4) yes
C30 C31 H311 109.6 no
C32 C31 H311 106.9 no
C30 C31 H312 108.7 no
C32 C31 H312 110.9 no
H311 C31 H312 106.4 no
C31 C32 C33 113.9(5) yes
C31 C32 H321 110.2 no
C33 C32 H321 110.0 no
C31 C32 H322 107.7 no
C33 C32 H322 109.4 no
H321 C32 H322 105.2 no
C32 C33 C34 113.9(5) yes
C32 C33 H331 108.2 no
C34 C33 H331 110.6 no
C32 C33 H332 108.2 no
C34 C33 H332 110.5 no
H331 C33 H332 104.9 no
C33 C34 C35 113.7(5) yes
C33 C34 H341 104.3 no
C35 C34 H341 107.5 no
C33 C34 H342 110.6 no
C35 C34 H342 109.0 no
H341 C34 H342 111.6 no
C34 C35 C36 114.0(5) yes
C34 C35 H351 104.9 no
C36 C35 H351 106.5 no
C34 C35 H352 110.6 no
C36 C35 H352 109.0 no
H351 C35 H352 111.7 no
C35 C36 C37 113.3(5) yes
C35 C36 H361 108.7 no
C37 C36 H361 112.1 no
C35 C36 H362 109.8 no
C37 C36 H362 110.5 no
H361 C36 H362 101.8 no
C36 C37 C38 113.8(5) yes
C36 C37 H371 109.3 no
C38 C37 H371 114.7 no
C36 C37 H372 105.8 no
C38 C37 H372 109.7 no
H371 C37 H372 102.7 no
C37 C38 H381 111.6 no
C37 C38 H382 109.9 no
H381 C38 H382 106.1 no
C37 C38 H383 108.4 no
H381 C38 H383 113.7 no
H382 C38 H383 107.0 no
C4 C39 C40 120.8(5) yes
C4 C39 C44 121.2(5) yes
C40 C39 C44 118.1(5) yes
C39 C40 C41 121.2(6) yes
C39 C40 H401 115.3 no
C41 C40 H401 123.5 no
C40 C41 C42 119.3(6) yes
C40 C41 H411 115.5 no
C42 C41 H411 125.1 no
C41 C42 C43 119.6(6) yes
C41 C42 H421 116.0 no
C43 C42 H421 124.2 no
C42 C43 C44 121.7(6) yes
C42 C43 H431 119.2 no
C44 C43 H431 119.0 no
C39 C44 C43 120.0(6) yes
C39 C44 H441 118.9 no
C43 C44 H441 121.0 no
C7 C45 C46 119.9(5) yes
C7 C45 C50 121.0(5) yes
C46 C45 C50 119.1(5) yes
C45 C46 C47 119.4(5) yes
C45 C46 H461 123.8 no
C47 C46 H461 116.8 no
C46 C47 C48 120.9(6) yes
C46 C47 H471 118.8 no
C48 C47 H471 120.2 no
C47 C48 C49 120.3(6) yes
C47 C48 H481 121.5 no
C49 C48 H481 117.9 no
C48 C49 C50 119.4(6) yes
C48 C49 H491 120.4 no
C50 C49 H491 120.1 no
C45 C50 C49 120.8(6) yes
C45 C50 H501 121.3 no
C49 C50 H501 117.8 no
C10 C51 C52 114.4(5) yes
C10 C51 H511 110.5 no
C52 C51 H511 107.6 no
C10 C51 H512 108.6 no
C52 C51 H512 111.6 no
H511 C51 H512 103.6 no
C51 C52 C53 114.6(5) yes
C51 C52 H521 108.6 no
C53 C52 H521 112.8 no
C51 C52 H522 109.4 no
C53 C52 H522 110.4 no
H521 C52 H522 100.0 no
C52 C53 C54 111.4(4) yes
C52 C53 H531 112.8 no
C54 C53 H531 104.8 no
C52 C53 H532 108.7 no
C54 C53 H532 108.5 no
H531 C53 H532 110.5 no
C53 C54 C55 114.3(4) yes
C53 C54 H541 107.2 no
C55 C54 H541 110.8 no
C53 C54 H542 107.9 no
C55 C54 H542 104.1 no
H541 C54 H542 112.7 no
C54 C55 C56 114.0(4) yes
C54 C55 H551 110.7 no
C56 C55 H551 109.9 no
C54 C55 H552 105.3 no
C56 C55 H552 107.3 no
H551 C55 H552 109.4 no
C55 C56 C57 113.3(5) yes
C55 C56 H561 111.6 no
C57 C56 H561 110.9 no
C55 C56 H562 108.1 no
C57 C56 H562 108.3 no
H561 C56 H562 104.1 no
C56 C57 C58 113.6(5) yes
C56 C57 H571 104.4 no
C58 C57 H571 109.2 no
C56 C57 H572 107.4 no
C58 C57 H572 107.2 no
H571 C57 H572 115.3 no
C57 C58 C59 112.8(4) yes
C57 C58 H581 107.5 no
C59 C58 H581 109.8 no
C57 C58 H582 112.3 no
C59 C58 H582 108.4 no
H581 C58 H582 105.7 no
C58 C59 C60 113.8(5) yes
C58 C59 H591 109.6 no
C60 C59 H591 104.4 no
C58 C59 H592 107.1 no
C60 C59 H592 114.1 no
H591 C59 H592 107.8 no
C59 C60 C61 113.4(5) yes
C59 C60 H601 110.9 no
C61 C60 H601 110.2 no
C59 C60 H602 112.3 no
C61 C60 H602 110.0 no
H601 C60 H602 99.3 no
C60 C61 C62 112.8(4) yes
C60 C61 H611 106.6 no
C62 C61 H611 105.8 no
C60 C61 H612 108.6 no
C62 C61 H612 110.0 no
H611 C61 H612 113.1 no
C61 C62 C63 115.0(5) yes
C61 C62 H621 111.4 no
C63 C62 H621 108.0 no
C61 C62 H622 108.4 no
C63 C62 H622 110.1 no
H621 C62 H622 103.3 no
C62 C63 C64 113.8(4) yes
C62 C63 H631 108.1 no
C64 C63 H631 109.6 no
C62 C63 H632 109.0 no
C64 C63 H632 108.1 no
H631 C63 H632 108.0 no
C63 C64 C65 114.4(5) yes
C63 C64 H641 111.8 no
C65 C64 H641 108.5 no
C63 C64 H642 108.0 no
C65 C64 H642 108.9 no
H641 C64 H642 104.8 no
C64 C65 C66 114.9(5) yes
C64 C65 H651 110.1 no
C66 C65 H651 109.3 no
C64 C65 H652 108.6 no
C66 C65 H652 109.8 no
H651 C65 H652 103.4 no
C65 C66 C67 114.6(5) yes
C65 C66 H661 111.4 no
C67 C66 H661 110.4 no
C65 C66 H662 108.4 no
C67 C66 H662 110.8 no
H661 C66 H662 100.3 no
C66 C67 C68 115.0(5) yes
C66 C67 H671 106.5 no
C68 C67 H671 109.9 no
C66 C67 H672 109.6 no
C68 C67 H672 110.6 no
H671 C67 H672 104.7 no
C67 C68 C69 113.6(5) yes
C67 C68 H681 114.2 no
C69 C68 H681 104.6 no
C67 C68 H682 112.4 no
C69 C68 H682 110.8 no
H681 C68 H682 100.3 no
C68 C69 C70 113.5(5) yes
C68 C69 H691 111.2 no
C70 C69 H691 103.1 no
C68 C69 H692 111.0 no
C70 C69 H692 105.6 no
H691 C69 H692 112.2 no
C69 C70 H701 117.5 no
C69 C70 H702 114.0 no
H701 C70 H702 95.9 no
C69 C70 H703 111.6 no
H701 C70 H703 101.6 no
H702 C70 H703 114.9 no
C13 C71 C72 121.6(5) yes
C13 C71 C76 120.2(5) yes
C72 C71 C76 118.1(5) yes
C71 C72 C73 121.8(5) yes
C71 C72 H721 115.8 no
C73 C72 H721 122.3 no
C72 C73 C74 119.6(5) yes
C72 C73 H731 118.0 no
C74 C73 H731 122.4 no
C73 C74 C75 120.0(6) yes
C73 C74 H741 117.7 no
C75 C74 H741 122.3 no
C74 C75 C76 120.2(6) yes
C74 C75 H751 121.6 no
C76 C75 H751 118.1 no
C71 C76 C75 120.2(5) yes
C71 C76 H761 114.7 no
C75 C76 H761 125.0 no
C16 C77 C78 120.5(5) yes
C16 C77 C82 120.5(5) yes
C78 C77 C82 119.0(5) yes
C77 C78 C79 120.0(5) yes
C77 C78 H781 117.3 no
C79 C78 H781 122.7 no
C78 C79 C80 119.9(6) yes
C78 C79 H791 121.2 no
C80 C79 H791 119.0 no
C79 C80 C81 121.6(6) yes
C79 C80 H801 117.0 no
C81 C80 H801 121.3 no
C80 C81 C82 118.8(6) yes
C80 C81 H811 127.3 no
C82 C81 H811 114.0 no
C81 C82 C77 120.8(6) yes
C81 C82 H821 122.3 no
C77 C82 H821 116.9 no
Cl1 C83 Cl2 111.2(3) yes
Cl1 C83 H831 101.1 no
Cl2 C83 H831 117.1 no
Cl1 C83 H832 99.7 no
Cl2 C83 H832 108.1 no
H831 C83 H832 117.9 no
Cl4 C84 Cl3 117.3(6) yes
Cl4 C84 H841 111.1 no
Cl3 C84 H841 97.8 no
Cl4 C84 H842 105.9 no
Cl3 C84 H842 117.8 no
H841 C84 H842 106.3 no

loop_
_geom_bond_atom_site_label_1
_geom_bond_atom_site_label_2
_geom_bond_distance
_geom_bond_publ_flag
Cl1 C83 1.757(6) yes
Cl2 C83 1.736(7) yes
Cl3 C84 1.658(9) yes
Cl4 C84 1.734(9) yes
C1 C2 1.369(7) yes
C1 C18 1.388(7) yes
C1 C19 1.532(7) yes
C2 C3 1.218(7) yes
C3 C4 1.401(7) yes
C4 C5 1.382(7) yes
C4 C39 1.472(7) yes
C5 C6 1.220(7) yes
C6 C7 1.387(7) yes
C7 C8 1.399(7) yes
C7 C45 1.485(7) yes
C8 C9 1.216(7) yes
C9 C10 1.380(7) yes
C10 C11 1.384(7) yes
C10 C51 1.514(7) yes
C11 C12 1.222(7) yes
C12 C13 1.393(7) yes
C13 C14 1.393(7) yes
C13 C71 1.473(7) yes
C14 C15 1.210(7) yes
C15 C16 1.388(7) yes
C16 C17 1.379(7) yes
C16 C77 1.480(7) yes
C17 C18 1.221(7) yes
C19 C20 1.506(7) yes
C19 H191 1.016 no
C19 H192 0.955 no
C20 C21 1.514(7) yes
C20 H201 1.011 no
C20 H202 1.039 no
C21 C22 1.522(7) yes
C21 H211 0.929 no
C21 H212 0.929 no
C22 C23 1.523(7) yes
C22 H221 1.040 no
C22 H222 0.976 no
C23 C24 1.516(8) yes
C23 H231 0.987 no
C23 H232 0.866 no
C24 C25 1.531(7) yes
C24 H241 0.959 no
C24 H242 0.994 no
C25 C26 1.526(8) yes
C25 H251 1.134 no
C25 H252 0.914 no
C26 C27 1.523(7) yes
C26 H261 0.970 no
C26 H262 0.990 no
C27 C28 1.521(7) yes
C27 H271 1.071 no
C27 H272 0.992 no
C28 C29 1.525(7) yes
C28 H281 0.900 no
C28 H282 0.937 no
C29 C30 1.532(7) yes
C29 H291 0.920 no
C29 H292 1.043 no
C30 C31 1.518(7) yes
C30 H301 0.964 no
C30 H302 1.060 no
C31 C32 1.522(7) yes
C31 H311 1.009 no
C31 H312 1.005 no
C32 C33 1.521(7) yes
C32 H321 0.973 no
C32 H322 1.023 no
C33 C34 1.516(8) yes
C33 H331 1.038 no
C33 H332 1.020 no
C34 C35 1.525(7) yes
C34 H341 0.881 no
C34 H342 1.051 no
C35 C36 1.518(8) yes
C35 H351 0.943 no
C35 H352 0.922 no
C36 C37 1.524(7) yes
C36 H361 1.071 no
C36 H362 1.065 no
C37 C38 1.517(8) yes
C37 H371 0.932 no
C37 H372 0.952 no
C38 H381 0.987 no
C38 H382 1.054 no
C38 H383 0.921 no
C39 C40 1.394(7) yes
C39 C44 1.396(7) yes
C40 C41 1.385(8) yes
C40 H401 0.955 no
C41 C42 1.396(8) yes
C41 H411 0.880 no
C42 C43 1.352(8) yes
C42 H421 0.909 no
C43 C44 1.380(8) yes
C43 H431 0.908 no
C44 H441 0.958 no
C45 C46 1.385(7) yes
C45 C50 1.384(7) yes
C46 C47 1.392(7) yes
C46 H461 0.936 no
C47 C48 1.358(7) yes
C47 H471 0.834 no
C48 C49 1.376(8) yes
C48 H481 1.027 no
C49 C50 1.384(7) yes
C49 H491 0.925 no
C50 H501 0.910 no
C51 C52 1.509(7) yes
C51 H511 0.881 no
C51 H512 0.869 no
C52 C53 1.517(7) yes
C52 H521 1.132 no
C52 H522 1.054 no
C53 C54 1.524(7) yes
C53 H531 0.954 no
C53 H532 1.002 no
C54 C55 1.523(7) yes
C54 H541 0.942 no
C54 H542 0.924 no
C55 C56 1.517(7) yes
C55 H551 1.025 no
C55 H552 0.959 no
C56 C57 1.528(7) yes
C56 H561 0.978 no
C56 H562 0.981 no
C57 C58 1.522(7) yes
C57 H571 0.850 no
C57 H572 0.978 no
C58 C59 1.521(7) yes
C58 H581 1.020 no
C58 H582 1.046 no
C59 C60 1.526(8) yes
C59 H591 0.956 no
C59 H592 1.064 no
C60 C61 1.529(7) yes
C60 H601 0.979 no
C60 H602 0.982 no
C61 C62 1.522(8) yes
C61 H611 0.985 no
C61 H612 1.021 no
C62 C63 1.514(7) yes
C62 H621 0.943 no
C62 H622 1.097 no
C63 C64 1.530(7) yes
C63 H631 1.026 no
C63 H632 0.999 no
C64 C65 1.509(7) yes
C64 H641 0.981 no
C64 H642 0.961 no
C65 C66 1.516(7) yes
C65 H651 1.013 no
C65 H652 0.920 no
C66 C67 1.513(7) yes
C66 H661 0.962 no
C66 H662 0.981 no
C67 C68 1.506(7) yes
C67 H671 1.023 no
C67 H672 0.879 no
C68 C69 1.518(7) yes
C68 H681 0.987 no
C68 H682 1.054 no
C69 C70 1.533(8) yes
C69 H691 0.899 no
C69 H692 1.046 no
C70 H701 0.967 no
C70 H702 1.121 no
C70 H703 0.904 no
C71 C72 1.389(7) yes
C71 C76 1.403(7) yes
C72 C73 1.367(7) yes
C72 H721 0.906 no
C73 C74 1.393(7) yes
C73 H731 0.961 no
C74 C75 1.376(7) yes
C74 H741 0.930 no
C75 C76 1.388(7) yes
C75 H751 1.010 no
C76 H761 0.954 no
C77 C78 1.389(7) yes
C77 C82 1.392(7) yes
C78 C79 1.388(7) yes
C78 H781 0.883 no
C79 C80 1.371(7) yes
C79 H791 0.997 no
C80 C81 1.366(8) yes
C80 H801 1.049 no
C81 C82 1.396(8) yes
C81 H811 1.008 no
C82 H821 0.929 no
C83 H831 0.973 no
C83 H832 1.010 no
C84 H841 1.286 no
C84 H842 1.051 no
